data_4020865
loop_
_publ_author_name
'War\^o Nakanishi'
'Satoko Hayashi'
'Norio Itoh'

_publ_section_title
;
 Extended Hypervalent 5c-6e Interactions:
 Linear Alignment of Five C-Se---O---Se-C Atoms in Anthraquinone
 and 9-Methoxyanthracene Bearing Arylselanyl Groups
 at the 1,8-Positions
;
_journal_name_full 'Journal of Organic Chemistry'
_journal_page_first 1676
_journal_page_last 1684
_journal_paper_doi 10.1021/jo035393+
_journal_volume 69
_journal_year 2004
_chemical_formula_moiety 'C27 H20 O Se2 '
_chemical_formula_sum 'C27 H20 O Se2'
_chemical_formula_weight 518.37
_space_group_IT_number 2
_symmetry_cell_setting triclinic
_symmetry_Int_Tables_number 2
_symmetry_space_group_name_Hall '-P 1'
_symmetry_space_group_name_H-M 'P -1'
_cell_angle_alpha 96.64(2)
_cell_angle_beta 102.20(3)
_cell_angle_gamma 106.48(2)
_cell_formula_units_Z 2
_cell_length_a 10.930(3)
_cell_length_b 13.673(4)
_cell_length_c 8.052(2)
_cell_measurement_temperature 298.2
_cell_volume 1107.9(6)
_diffrn_ambient_temperature 298.2
_exptl_crystal_density_diffrn 1.554
_refine_ls_R_factor_obs 0.0401
_refine_ls_wR_factor_obs 0.0303
_cod_original_formula_sum 'C27 H20 O Se2 '
_cod_database_code 4020865

loop_
_symmetry_equiv_pos_as_xyz
x,y,z
-x,-y,-z

loop_
_atom_site_aniso_label
_atom_site_aniso_U_11
_atom_site_aniso_U_22
_atom_site_aniso_U_33
_atom_site_aniso_U_12
_atom_site_aniso_U_13
_atom_site_aniso_U_23
Se(1) 0.0801(5) 0.0514(4) 0.0402(3) 0.0112(3) 0.0104(3) 0.0078(3)
Se(2) 0.0828(5) 0.0496(4) 0.0493(4) 0.0119(3) 0.0184(3) 0.0144(3)
O(1) 0.055(2) 0.046(2) 0.041(2) 0.016(2) 0.007(2) 0.009(2)
C(1) 0.046(3) 0.050(3) 0.039(3) 0.018(3) 0.015(3) 0.007(2)
C(2) 0.051(4) 0.049(3) 0.047(3) 0.006(3) 0.018(3) 0.004(3)
C(3) 0.066(4) 0.050(3) 0.054(4) 0.015(3) 0.029(3) 0.021(3)
C(4) 0.062(4) 0.058(3) 0.047(3) 0.022(3) 0.027(3) 0.023(3)
C(5) 0.046(3) 0.049(3) 0.044(3) 0.018(3) 0.020(3) 0.010(2)
C(6) 0.065(4) 0.056(3) 0.037(3) 0.024(3) 0.016(3) 0.014(3)
C(7) 0.048(3) 0.049(3) 0.040(3) 0.019(3) 0.014(3) 0.005(2)
C(8) 0.065(4) 0.064(4) 0.034(3) 0.020(3) 0.005(3) 0.008(3)
C(9) 0.065(4) 0.055(4) 0.050(3) 0.009(3) 0.004(3) -0.004(3)
C(10) 0.063(4) 0.045(3) 0.055(4) 0.012(3) 0.017(3) 0.013(3)
C(11) 0.055(4) 0.046(3) 0.045(3) 0.017(3) 0.012(3) 0.006(3)
C(12) 0.050(3) 0.038(3) 0.036(3) 0.017(2) 0.016(2) 0.008(2)
C(13) 0.050(3) 0.043(3) 0.033(3) 0.019(3) 0.013(2) 0.007(2)
C(14) 0.042(3) 0.041(3) 0.038(3) 0.015(2) 0.016(2) 0.007(2)
C(15) 0.046(4) 0.061(4) 0.035(3) 0.005(3) 0.009(3) 0.007(3)
C(16) 0.057(5) 0.103(6) 0.086(5) 0.021(4) 0.014(4) 0.013(4)
C(17) 0.044(5) 0.129(8) 0.109(6) -0.027(5) -0.010(4) -0.002(6)
C(18) 0.104(7) 0.078(5) 0.094(6) -0.012(5) 0.016(5) -0.004(4)
C(19) 0.105(6) 0.054(4) 0.065(4) 0.018(4) 0.034(4) 0.006(3)
C(20) 0.052(4) 0.057(4) 0.051(3) 0.009(3) 0.014(3) 0.014(3)
C(21) 0.064(4) 0.049(3) 0.055(3) 0.016(3) 0.025(3) 0.015(3)
C(22) 0.056(4) 0.058(4) 0.082(4) 0.023(3) 0.028(3) 0.019(3)
C(23) 0.073(5) 0.049(4) 0.103(5) 0.025(3) 0.023(4) 0.020(3)
C(24) 0.074(5) 0.058(4) 0.114(6) 0.009(4) 0.030(4) 0.030(4)
C(25) 0.062(5) 0.089(5) 0.125(6) 0.012(4) 0.046(4) 0.030(5)
C(26) 0.074(5) 0.064(4) 0.095(5) 0.037(4) 0.044(4) 0.023(4)
C(27) 0.056(4) 0.066(4) 0.080(4) 0.025(3) -0.001(3) 0.019(3)

loop_
_atom_site_label
_atom_site_fract_x
_atom_site_fract_y
_atom_site_fract_z
_atom_site_U_iso_or_equiv
_atom_site_thermal_displace_type
_atom_site_calc_flag
_atom_site_calc_attached_atom
_atom_site_occupancy
_atom_site_refinement_flags
Se(1) 0.18833(6) 0.40279(4) -0.03239(7) 0.0602(2) Uani d . 1.00 .
Se(2) -0.15732(6) 0.02749(4) -0.22365(7) 0.0619(2) Uani d . 1.00 .
O(1) 0.0395(3) 0.2077(2) -0.2085(4) 0.048(1) Uani d . 1.00 .
C(1) 0.1540(5) 0.4132(4) -0.2738(6) 0.044(2) Uani d . 1.00 .
C(2) 0.2154(5) 0.5027(4) -0.3238(6) 0.051(2) Uani d . 1.00 .
C(3) 0.1845(5) 0.5164(4) -0.4958(7) 0.054(2) Uani d . 1.00 .
C(4) 0.0892(5) 0.4410(4) -0.6179(6) 0.052(2) Uani d . 1.00 .
C(5) 0.0219(5) 0.3454(4) -0.5765(6) 0.044(2) Uani d . 1.00 .
C(6) -0.0758(5) 0.2681(4) -0.6995(6) 0.051(2) Uani d . 1.00 .
C(7) -0.1448(5) 0.1750(4) -0.6624(6) 0.045(2) Uani d . 1.00 .
C(8) -0.2496(5) 0.1003(4) -0.7911(6) 0.056(2) Uani d . 1.00 .
C(9) -0.3177(6) 0.0112(4) -0.7524(7) 0.061(2) Uani d . 1.00 .
C(10) -0.2889(5) -0.0088(4) -0.5828(7) 0.055(2) Uani d . 1.00 .
C(11) -0.1885(5) 0.0586(4) -0.4540(6) 0.048(2) Uani d . 1.00 .
C(12) -0.1105(5) 0.1545(3) -0.4893(6) 0.040(1) Uani d . 1.00 .
C(13) -0.0051(5) 0.2305(4) -0.3693(6) 0.041(1) Uani d . 1.00 .
C(14) 0.0580(5) 0.3281(3) -0.4011(6) 0.039(1) Uani d . 1.00 .
C(15) 0.2753(5) 0.5471(4) 0.0683(6) 0.050(2) Uani d . 1.00 .
C(16) 0.4094(7) 0.5851(6) 0.1347(8) 0.084(3) Uani d . 1.00 .
C(17) 0.4665(7) 0.6899(7) 0.221(1) 0.112(3) Uani d . 1.00 .
C(18) 0.3885(9) 0.7515(6) 0.2333(10) 0.104(3) Uani d . 1.00 .
C(19) 0.2584(7) 0.7129(5) 0.1677(8) 0.075(2) Uani d . 1.00 .
C(20) 0.2017(5) 0.6112(4) 0.0873(6) 0.055(2) Uani d . 1.00 .
C(21) -0.2811(6) -0.1117(4) -0.2688(6) 0.054(2) Uani d . 1.00 .
C(22) -0.2407(5) -0.1944(4) -0.3170(7) 0.062(2) Uani d . 1.00 .
C(23) -0.3246(7) -0.2939(4) -0.3396(8) 0.073(2) Uani d . 1.00 .
C(24) -0.4476(7) -0.3107(5) -0.3152(9) 0.082(2) Uani d . 1.00 .
C(25) -0.4875(6) -0.2285(6) -0.2656(9) 0.090(3) Uani d . 1.00 .
C(26) -0.4047(6) -0.1273(5) -0.2427(8) 0.070(2) Uani d . 1.00 .
C(27) 0.1432(5) 0.1623(4) -0.2065(7) 0.068(2) Uani d . 1.00 .
H(1) 0.2769 0.5585 -0.2312 0.0380 Uiso calc . 1.00 .
H(2) 0.2202 0.5786 -0.5440 0.0380 Uiso calc . 1.00 .
H(3) 0.0615 0.4647 -0.7251 0.0380 Uiso calc . 1.00 .
H(4) -0.0979 0.2802 -0.8220 0.0612 Uiso calc . 1.00 .
H(5) -0.2729 0.1109 -0.9090 0.0380 Uiso calc . 1.00 .
H(6) -0.3827 -0.0450 -0.8421 0.0380 Uiso calc . 1.00 .
H(7) -0.3331 -0.0725 -0.5478 0.0380 Uiso calc . 1.00 .
H(8) 0.4616 0.5362 0.1502 0.0380 Uiso calc . 1.00 .
H(9) 0.5596 0.7077 0.2774 0.0380 Uiso calc . 1.00 .
H(10) 0.4296 0.8239 0.2954 0.1248 Uiso calc . 1.00 .
H(11) 0.2131 0.7643 0.1983 0.0380 Uiso calc . 1.00 .
H(12) 0.1044 0.5935 0.0442 0.0380 Uiso calc . 1.00 .
H(13) -0.4416 -0.0708 -0.2208 0.0380 Uiso calc . 1.00 .
H(14) -0.5790 -0.2416 -0.2467 0.1076 Uiso calc . 1.00 .
H(15) -0.5071 -0.3818 -0.3286 0.0984 Uiso calc . 1.00 .
H(16) -0.3011 -0.3559 -0.3765 0.0380 Uiso calc . 1.00 .
H(17) -0.1527 -0.1945 -0.3285 0.0380 Uiso calc . 1.00 .
H(18) 0.1684 0.1565 -0.0850 0.0380 Uiso calc . 1.00 .
H(19) 0.2302 0.2054 -0.2062 0.0380 Uiso calc . 1.00 .
H(20) 0.1064 0.0922 -0.2670 0.0380 Uiso calc . 1.00 .

loop_
_geom_bond_atom_site_label_1
_geom_bond_atom_site_label_2
_geom_bond_distance
_geom_bond_site_symmetry_1
_geom_bond_site_symmetry_2
_geom_bond_publ_flag
Se(1) C(1) 1.930(4) 1_555 1_555 yes
Se(1) C(15) 1.921(5) 1_555 1_555 yes
Se(2) C(11) 1.932(5) 1_555 1_555 yes
Se(2) C(21) 1.938(5) 1_555 1_555 yes
O(1) C(13) 1.387(5) 1_555 1_555 yes
O(1) C(27) 1.436(6) 1_555 1_555 yes
C(1) C(2) 1.368(6) 1_555 1_555 yes
C(1) C(14) 1.444(6) 1_555 1_555 yes
C(2) C(3) 1.402(6) 1_555 1_555 yes
C(3) C(4) 1.356(7) 1_555 1_555 yes
C(4) C(5) 1.421(6) 1_555 1_555 yes
C(5) C(6) 1.382(6) 1_555 1_555 yes
C(5) C(14) 1.449(6) 1_555 1_555 yes
C(6) C(7) 1.385(6) 1_555 1_555 yes
C(7) C(8) 1.420(6) 1_555 1_555 yes
C(7) C(12) 1.447(6) 1_555 1_555 yes
C(8) C(9) 1.344(7) 1_555 1_555 yes
C(9) C(10) 1.412(7) 1_555 1_555 yes
C(10) C(11) 1.362(6) 1_555 1_555 yes
C(11) C(12) 1.442(6) 1_555 1_555 yes
C(12) C(13) 1.400(6) 1_555 1_555 yes
C(13) C(14) 1.397(6) 1_555 1_555 yes
C(15) C(16) 1.370(7) 1_555 1_555 yes
C(15) C(20) 1.365(7) 1_555 1_555 yes
C(16) C(17) 1.415(9) 1_555 1_555 yes
C(17) C(18) 1.368(10) 1_555 1_555 yes
C(18) C(19) 1.331(9) 1_555 1_555 yes
C(19) C(20) 1.367(7) 1_555 1_555 yes
C(21) C(22) 1.370(7) 1_555 1_555 yes
C(21) C(26) 1.372(7) 1_555 1_555 yes
C(22) C(23) 1.375(7) 1_555 1_555 yes
C(23) C(24) 1.359(8) 1_555 1_555 yes
C(24) C(25) 1.364(8) 1_555 1_555 yes
C(25) C(26) 1.389(8) 1_555 1_555 yes
